data_4034549
loop_
_publ_author_name
'Vadivelu, Murugan'
'Sampath, Sugirdha'
'Muthu, Kesavan'
'Karthikeyan, Kesavan'
'Praveen, Chandrasekar'

_publ_section_title
;
 Harnessing the TEMPO-Catalyzed Aerobic Oxidation for Machetti-De Sarlo
 Reaction toward Sustainable Synthesis of Isoxazole Libraries.
;
_journal_issue 21
_journal_name_full 'The Journal of organic chemistry'
_journal_page_first 13636
_journal_page_last 13645
_journal_paper_doi 10.1021/acs.joc.9b01896
_journal_volume 84
_journal_year 2019
_chemical_formula_sum 'C17 H12 F N O3'
_chemical_formula_weight 297.28
_space_group_crystal_system monoclinic
_space_group_IT_number 15
_space_group_name_Hall '-C 2yc'
_space_group_name_H-M_alt 'C 1 2/c 1'
_atom_sites_solution_hydrogens geom
_audit_creation_method SHELXL-2014/7
_cell_angle_alpha 90
_cell_angle_beta 101.451(6)
_cell_angle_gamma 90
_cell_formula_units_Z 8
_cell_length_a 33.097(3)
_cell_length_b 12.1277(12)
_cell_length_c 7.2630(7)
_cell_measurement_reflns_used 2261
_cell_measurement_temperature 296(2)
_cell_measurement_theta_max 23.59
_cell_measurement_theta_min 2.51
_cell_volume 2857.3(5)
_computing_cell_refinement 'Bruker SAINT'
_computing_data_collection 'Bruker APEX2'
_computing_data_reduction 'Bruker SAINT'
_computing_molecular_graphics 'Bruker SHELXTL'
_computing_publication_material 'Bruker SHELXTL'
_computing_structure_refinement 'SHELXL-2014/7 (Sheldrick, 2014)'
_computing_structure_solution 'SHELXS-97 (Sheldrick 2008)'
_diffrn_ambient_temperature 296(2)
_diffrn_measured_fraction_theta_full 0.990
_diffrn_measured_fraction_theta_max 0.990
_diffrn_measurement_device_type 'Bruker APEX-II CCD'
_diffrn_measurement_method '\f and \w scans'
_diffrn_radiation_type MoK\a
_diffrn_radiation_wavelength 0.71073
_diffrn_reflns_av_R_equivalents 0.0421
_diffrn_reflns_av_unetI/netI 0.0380
_diffrn_reflns_Laue_measured_fraction_full 0.990
_diffrn_reflns_Laue_measured_fraction_max 0.990
_diffrn_reflns_limit_h_max 39
_diffrn_reflns_limit_h_min -39
_diffrn_reflns_limit_k_max 14
_diffrn_reflns_limit_k_min -14
_diffrn_reflns_limit_l_max 8
_diffrn_reflns_limit_l_min -8
_diffrn_reflns_number 8773
_diffrn_reflns_point_group_measured_fraction_full 0.990
_diffrn_reflns_point_group_measured_fraction_max 0.990
_diffrn_reflns_theta_full 24.999
_diffrn_reflns_theta_max 24.999
_diffrn_reflns_theta_min 1.255
_exptl_absorpt_coefficient_mu 0.104
_exptl_absorpt_correction_T_max 0.987
_exptl_absorpt_correction_T_min 0.964
_exptl_absorpt_correction_type multi-scan
_exptl_absorpt_process_details 'SADABS V2014/5(Bruker AXS.Inc)'
_exptl_crystal_colour colourless
_exptl_crystal_density_diffrn 1.382
_exptl_crystal_description Rectangular
_exptl_crystal_F_000 1232
_exptl_crystal_size_max 0.350
_exptl_crystal_size_mid 0.280
_exptl_crystal_size_min 0.130
_refine_diff_density_max 0.169
_refine_diff_density_min -0.157
_refine_diff_density_rms 0.041
_refine_ls_extinction_method none
_refine_ls_goodness_of_fit_ref 1.070
_refine_ls_hydrogen_treatment constr
_refine_ls_matrix_type full
_refine_ls_number_parameters 199
_refine_ls_number_reflns 2498
_refine_ls_number_restraints 0
_refine_ls_restrained_S_all 1.070
_refine_ls_R_factor_all 0.0837
_refine_ls_R_factor_gt 0.0515
_refine_ls_shift/su_max 0.000
_refine_ls_shift/su_mean 0.000
_refine_ls_structure_factor_coef Fsqd
_refine_ls_weighting_details 'w=1/[\s^2^(Fo^2^)+(0.0369P)^2^+2.2257P] where P=(Fo^2^+2Fc^2^)/3'
_refine_ls_weighting_scheme calc
_refine_ls_wR_factor_gt 0.1042
_refine_ls_wR_factor_ref 0.1223
_reflns_Friedel_coverage 0.000
_reflns_number_gt 1696
_reflns_number_total 2498
_reflns_threshold_expression 'I > 2\s(I)'
_cod_data_source_file jo9b01896_si_002.cif
_cod_data_source_block 292
_cod_original_sg_symbol_H-M 'C 2/c'
_cod_database_code 4034549
_shelx_shelxl_version_number 2014/7
_shelx_space_group_comment
; 
The symmetry employed for this shelxl refinement is uniquely defined 
by the following loop, which should always be used as a source of 
symmetry information in preference to the above space-group names. 
They are only intended as comments. 
;
_shelx_estimated_absorpt_t_min 0.964
_shelx_estimated_absorpt_t_max 0.987

loop_
_space_group_symop_operation_xyz
'x, y, z'
'-x, y, -z+1/2'
'x+1/2, y+1/2, z'
'-x+1/2, y+1/2, -z+1/2'
'-x, -y, -z'
'x, -y, z-1/2'
'-x+1/2, -y+1/2, -z'
'x+1/2, -y+1/2, z-1/2'

loop_
_atom_site_label
_atom_site_type_symbol
_atom_site_fract_x
_atom_site_fract_y
_atom_site_fract_z
_atom_site_U_iso_or_equiv
_atom_site_adp_type
_atom_site_occupancy
_atom_site_site_symmetry_order
_atom_site_calc_flag
_atom_site_refinement_flags_posn
_atom_site_refinement_flags_adp
C1 C 0.38892(7) 0.4589(2) 0.1904(3) 0.0558(6) Uani 1 1 d . .
H1 H 0.3764 0.5180 0.1195 0.067 Uiso 1 1 calc R U
C2 C 0.43090(8) 0.4588(2) 0.2558(4) 0.0664(7) Uani 1 1 d . .
H2 H 0.4466 0.5182 0.2297 0.080 Uiso 1 1 calc R U
C3 C 0.44975(8) 0.3715(3) 0.3595(4) 0.0716(8) Uani 1 1 d . .
H3 H 0.4782 0.3715 0.4017 0.086 Uiso 1 1 calc R U
C4 C 0.42655(9) 0.2844(3) 0.4006(4) 0.0747(8) Uani 1 1 d . .
H4 H 0.4392 0.2261 0.4731 0.090 Uiso 1 1 calc R U
C5 C 0.38486(8) 0.2835(2) 0.3347(3) 0.0635(7) Uani 1 1 d . .
H5 H 0.3694 0.2234 0.3605 0.076 Uiso 1 1 calc R U
C6 C 0.36522(7) 0.37061(19) 0.2304(3) 0.0490(6) Uani 1 1 d . .
C7 C 0.32010(7) 0.3618(2) 0.1625(3) 0.0557(6) Uani 1 1 d . .
C8 C 0.29353(7) 0.45952(19) 0.1030(3) 0.0463(6) Uani 1 1 d . .
C9 C 0.25234(7) 0.4564(2) 0.0044(3) 0.0485(6) Uani 1 1 d . .
H9 H 0.2368 0.3947 -0.0404 0.058 Uiso 1 1 calc R U
C10 C 0.24074(7) 0.5615(2) -0.0103(3) 0.0515(6) Uani 1 1 d . .
C11 C 0.20298(7) 0.6225(2) -0.0993(4) 0.0591(7) Uani 1 1 d . .
H11A H 0.1970 0.6803 -0.0164 0.071 Uiso 1 1 calc R U
H11B H 0.2067 0.6559 -0.2162 0.071 Uiso 1 1 calc R U
C12 C 0.13250(7) 0.5846(2) -0.2196(3) 0.0499(6) Uani 1 1 d . .
C13 C 0.10073(7) 0.5109(2) -0.2266(3) 0.0601(7) Uani 1 1 d . .
H13 H 0.1059 0.4412 -0.1739 0.072 Uiso 1 1 calc R U
C14 C 0.06136(8) 0.5401(2) -0.3115(4) 0.0682(8) Uani 1 1 d . .
H14 H 0.0396 0.4909 -0.3164 0.082 Uiso 1 1 calc R U
C15 C 0.05477(8) 0.6425(3) -0.3883(4) 0.0688(8) Uani 1 1 d . .
C16 C 0.08546(8) 0.7167(2) -0.3824(3) 0.0635(7) Uani 1 1 d . .
H16 H 0.0799 0.7862 -0.4356 0.076 Uiso 1 1 calc R U
C17 C 0.12508(7) 0.6882(2) -0.2964(3) 0.0559(6) Uani 1 1 d . .
H17 H 0.1465 0.7385 -0.2905 0.067 Uiso 1 1 calc R U
F1 F 0.01577(5) 0.67012(17) -0.4741(3) 0.1133(7) Uani 1 1 d . .
N1 N 0.30620(6) 0.55967(16) 0.1459(3) 0.0597(6) Uani 1 1 d . .
O1 O 0.30291(6) 0.27367(16) 0.1590(3) 0.0972(7) Uani 1 1 d . .
O2 O 0.27213(5) 0.62670(13) 0.0740(3) 0.0656(5) Uani 1 1 d . .
O3 O 0.17072(5) 0.54609(13) -0.1336(3) 0.0673(5) Uani 1 1 d . .

loop_
_atom_site_aniso_label
_atom_site_aniso_U_11
_atom_site_aniso_U_22
_atom_site_aniso_U_33
_atom_site_aniso_U_23
_atom_site_aniso_U_13
_atom_site_aniso_U_12
C1 0.0591(15) 0.0581(17) 0.0501(13) 0.0084(12) 0.0108(11) 0.0042(12)
C2 0.0620(17) 0.077(2) 0.0619(16) 0.0042(15) 0.0174(13) -0.0017(14)
C3 0.0588(16) 0.098(2) 0.0583(16) 0.0027(16) 0.0120(13) 0.0151(16)
C4 0.0760(19) 0.086(2) 0.0631(17) 0.0193(16) 0.0160(14) 0.0271(17)
C5 0.0711(18) 0.0624(17) 0.0605(15) 0.0114(13) 0.0212(13) 0.0139(13)
C6 0.0605(14) 0.0470(14) 0.0408(12) -0.0019(11) 0.0128(10) 0.0040(11)
C7 0.0654(16) 0.0447(16) 0.0564(14) 0.0008(12) 0.0104(12) -0.0041(12)
C8 0.0510(14) 0.0431(14) 0.0460(12) -0.0016(11) 0.0125(10) -0.0061(11)
C9 0.0541(14) 0.0434(15) 0.0484(12) -0.0025(11) 0.0111(10) -0.0102(11)
C10 0.0495(14) 0.0500(16) 0.0564(14) -0.0052(12) 0.0139(11) -0.0094(12)
C11 0.0530(15) 0.0497(16) 0.0747(17) -0.0004(13) 0.0130(12) -0.0017(12)
C12 0.0516(14) 0.0490(15) 0.0470(13) 0.0002(11) 0.0043(10) 0.0025(12)
C13 0.0635(17) 0.0555(16) 0.0597(16) 0.0073(13) 0.0083(12) -0.0050(13)
C14 0.0538(16) 0.083(2) 0.0672(17) 0.0037(16) 0.0111(13) -0.0084(14)
C15 0.0542(16) 0.086(2) 0.0634(16) 0.0075(16) 0.0054(12) 0.0136(15)
C16 0.0700(18) 0.0617(18) 0.0583(15) 0.0065(13) 0.0113(13) 0.0170(14)
C17 0.0631(16) 0.0486(15) 0.0560(14) 0.0022(12) 0.0115(12) -0.0008(12)
F1 0.0609(10) 0.1367(18) 0.1331(16) 0.0257(13) -0.0029(10) 0.0254(11)
N1 0.0489(12) 0.0487(13) 0.0791(14) -0.0054(11) 0.0070(10) -0.0016(10)
O1 0.0867(14) 0.0493(13) 0.143(2) 0.0124(13) -0.0090(13) -0.0144(11)
O2 0.0543(10) 0.0452(10) 0.0949(13) -0.0079(10) 0.0091(9) -0.0028(8)
O3 0.0563(10) 0.0477(11) 0.0890(13) 0.0120(9) -0.0073(9) -0.0081(8)

loop_
_atom_type_symbol
_atom_type_description
_atom_type_scat_dispersion_real
_atom_type_scat_dispersion_imag
_atom_type_scat_source
C C 0.0033 0.0016 'International Tables Vol C Tables 4.2.6.8 and 6.1.1.4'
H H 0.0000 0.0000 'International Tables Vol C Tables 4.2.6.8 and 6.1.1.4'
N N 0.0061 0.0033 'International Tables Vol C Tables 4.2.6.8 and 6.1.1.4'
O O 0.0106 0.0060 'International Tables Vol C Tables 4.2.6.8 and 6.1.1.4'
F F 0.0171 0.0103 'International Tables Vol C Tables 4.2.6.8 and 6.1.1.4'

loop_
_geom_angle_atom_site_label_1
_geom_angle_atom_site_label_2
_geom_angle_atom_site_label_3
_geom_angle
C2 C1 C6 120.0(2)
C2 C1 H1 120.0
C6 C1 H1 120.0
C3 C2 C1 120.5(3)
C3 C2 H2 119.8
C1 C2 H2 119.8
C4 C3 C2 119.9(2)
C4 C3 H3 120.0
C2 C3 H3 120.0
C5 C4 C3 119.9(3)
C5 C4 H4 120.0
C3 C4 H4 120.0
C4 C5 C6 121.1(3)
C4 C5 H5 119.4
C6 C5 H5 119.4
C5 C6 C1 118.6(2)
C5 C6 C7 117.4(2)
C1 C6 C7 124.0(2)
O1 C7 C6 120.7(2)
O1 C7 C8 116.7(2)
C6 C7 C8 122.6(2)
N1 C8 C9 112.3(2)
N1 C8 C7 122.0(2)
C9 C8 C7 125.6(2)
C10 C9 C8 104.5(2)
C10 C9 H9 127.8
C8 C9 H9 127.8
C9 C10 O2 109.9(2)
C9 C10 C11 135.8(2)
O2 C10 C11 114.2(2)
O3 C11 C10 107.1(2)
O3 C11 H11A 110.3
C10 C11 H11A 110.3
O3 C11 H11B 110.3
C10 C11 H11B 110.3
H11A C11 H11B 108.5
C13 C12 C17 120.4(2)
C13 C12 O3 115.1(2)
C17 C12 O3 124.6(2)
C14 C13 C12 120.0(2)
C14 C13 H13 120.0
C12 C13 H13 120.0
C15 C14 C13 118.7(2)
C15 C14 H14 120.7
C13 C14 H14 120.7
C16 C15 F1 119.3(3)
C16 C15 C14 122.4(2)
F1 C15 C14 118.2(3)
C15 C16 C17 119.3(3)
C15 C16 H16 120.4
C17 C16 H16 120.4
C12 C17 C16 119.3(2)
C12 C17 H17 120.4
C16 C17 H17 120.4
C8 N1 O2 104.73(17)
C10 O2 N1 108.54(18)
C12 O3 C11 117.16(18)

loop_
_geom_bond_atom_site_label_1
_geom_bond_atom_site_label_2
_geom_bond_distance
C1 C2 1.376(3)
C1 C6 1.392(3)
C1 H1 0.9300
C2 C3 1.375(4)
C2 H2 0.9300
C3 C4 1.373(4)
C3 H3 0.9300
C4 C5 1.368(4)
C4 H4 0.9300
C5 C6 1.384(3)
C5 H5 0.9300
C6 C7 1.480(3)
C7 O1 1.209(3)
C7 C8 1.488(3)
C8 N1 1.302(3)
C8 C9 1.409(3)
C9 C10 1.329(3)
C9 H9 0.9300
C10 O2 1.352(3)
C10 C11 1.485(3)
C11 O3 1.398(3)
C11 H11A 0.9700
C11 H11B 0.9700
C12 C13 1.373(3)
C12 C17 1.377(3)
C12 O3 1.377(3)
C13 C14 1.373(3)
C13 H13 0.9300
C14 C15 1.361(4)
C14 H14 0.9300
C15 C16 1.351(4)
C15 F1 1.359(3)
C16 C17 1.380(3)
C16 H16 0.9300
C17 H17 0.9300
N1 O2 1.404(2)

loop_
_geom_torsion_atom_site_label_1
_geom_torsion_atom_site_label_2
_geom_torsion_atom_site_label_3
_geom_torsion_atom_site_label_4
_geom_torsion
C6 C1 C2 C3 0.5(4)
C1 C2 C3 C4 -0.9(4)
C2 C3 C4 C5 1.5(4)
C3 C4 C5 C6 -1.6(4)
C4 C5 C6 C1 1.2(4)
C4 C5 C6 C7 179.1(2)
C2 C1 C6 C5 -0.6(3)
C2 C1 C6 C7 -178.4(2)
C5 C6 C7 O1 -17.0(4)
C1 C6 C7 O1 160.8(3)
C5 C6 C7 C8 160.4(2)
C1 C6 C7 C8 -21.8(3)
O1 C7 C8 N1 161.7(2)
C6 C7 C8 N1 -15.9(3)
O1 C7 C8 C9 -15.3(4)
C6 C7 C8 C9 167.1(2)
N1 C8 C9 C10 0.1(3)
C7 C8 C9 C10 177.3(2)
C8 C9 C10 O2 -0.4(2)
C8 C9 C10 C11 177.5(3)
C9 C10 C11 O3 17.9(4)
O2 C10 C11 O3 -164.22(19)
C17 C12 C13 C14 0.3(4)
O3 C12 C13 C14 -179.1(2)
C12 C13 C14 C15 0.3(4)
C13 C14 C15 C16 -0.7(4)
C13 C14 C15 F1 179.2(2)
F1 C15 C16 C17 -179.5(2)
C14 C15 C16 C17 0.4(4)
C13 C12 C17 C16 -0.7(4)
O3 C12 C17 C16 178.7(2)
C15 C16 C17 C12 0.3(4)
C9 C8 N1 O2 0.2(3)
C7 C8 N1 O2 -177.1(2)
C9 C10 O2 N1 0.6(3)
C11 C10 O2 N1 -177.84(19)
C8 N1 O2 C10 -0.5(2)
C13 C12 O3 C11 -171.3(2)
C17 C12 O3 C11 9.2(3)
C10 C11 O3 C12 -178.88(19)
